data_4508897
loop_
_publ_author_name
'Asensio, Gregorio'
'Medio-Simon, Mercedes'
'Alem\'an, Pedro'
'de Arellano, Carmen Ram\'irez'

_publ_section_title
;
 The Role of Organic Fluorine in the Supramolecular Assembly of
 Halogenated \b-Hydroxysulphoxides Diastereomers
;
_journal_issue 12
_journal_name_full 'Crystal Growth &amp; Design'
_journal_page_first 2769
_journal_paper_doi 10.1021/cg060465m
_journal_volume 6
_journal_year 2006
_chemical_absolute_configuration rmad
_chemical_formula_sum 'C10 H12 F2 O2 S'
_chemical_formula_weight 234.26
_chemical_name_systematic
; 
 ? 
;
_space_group_IT_number 4
_symmetry_cell_setting monoclinic
_symmetry_space_group_name_Hall 'P 2yb'
_symmetry_space_group_name_H-M 'P 1 21 1'
_atom_sites_solution_hydrogens geom
_atom_sites_solution_primary direct
_atom_sites_solution_secondary difmap
_audit_creation_method SHELXL-97
_cell_angle_alpha 90.00
_cell_angle_beta 96.07(3)
_cell_angle_gamma 90.00
_cell_formula_units_Z 2
_cell_length_a 4.6869(9)
_cell_length_b 10.458(2)
_cell_length_c 10.937(2)
_cell_measurement_reflns_used 2961
_cell_measurement_temperature 173(2)
_cell_measurement_theta_max 30.034
_cell_measurement_theta_min 0.998
_cell_volume 533.08(18)
_computing_cell_refinement 'HKL Denzo (Otwinowski & Minor 1997)'
_computing_data_collection 'Collect (Nonius BV, 1997-2000)'
_computing_data_reduction 'HKL Scalepack (Otwinowski & Minor 1997)'
_computing_molecular_graphics 'SHELXTL v6.14 (Bruker AXS, 2000-2003)'
_computing_publication_material 'SHELXS-97 (Sheldrick, 1990)'
_computing_structure_refinement 'SHELXL-97 (Sheldrick, 1997)'
_computing_structure_solution 'SHELXS-97 (Sheldrick, 1990)'
_diffrn_ambient_temperature 173(2)
_diffrn_detector_area_resol_mean 9
_diffrn_measured_fraction_theta_full 0.993
_diffrn_measured_fraction_theta_max 0.993
_diffrn_measurement_device_type KappaCCD
_diffrn_measurement_method \w-scans
_diffrn_radiation_monochromator graphite
_diffrn_radiation_source 'fine-focus sealed tube'
_diffrn_radiation_type MoK\a
_diffrn_radiation_wavelength 0.71073
_diffrn_reflns_av_R_equivalents 0.0411
_diffrn_reflns_av_sigmaI/netI 0.0703
_diffrn_reflns_limit_h_max 6
_diffrn_reflns_limit_h_min -6
_diffrn_reflns_limit_k_max 14
_diffrn_reflns_limit_k_min -14
_diffrn_reflns_limit_l_max 14
_diffrn_reflns_limit_l_min -15
_diffrn_reflns_number 5842
_diffrn_reflns_theta_full 30.03
_diffrn_reflns_theta_max 30.03
_diffrn_reflns_theta_min 5.31
_exptl_absorpt_coefficient_mu 0.309
_exptl_absorpt_correction_type none
_exptl_crystal_colour colourless
_exptl_crystal_density_diffrn 1.459
_exptl_crystal_density_method 'not measured'
_exptl_crystal_description prism
_exptl_crystal_F_000 244
_exptl_crystal_size_max 0.42
_exptl_crystal_size_mid 0.38
_exptl_crystal_size_min 0.16
_refine_diff_density_max 0.326
_refine_diff_density_min -0.194
_refine_diff_density_rms 0.044
_refine_ls_abs_structure_details 'Flack H D (1983), Acta Cryst. A39, 876-881'
_refine_ls_abs_structure_Flack -0.04(6)
_refine_ls_extinction_method none
_refine_ls_goodness_of_fit_ref 1.003
_refine_ls_hydrogen_treatment constr
_refine_ls_matrix_type full
_refine_ls_number_parameters 138
_refine_ls_number_reflns 3090
_refine_ls_number_restraints 1
_refine_ls_restrained_S_all 1.003
_refine_ls_R_factor_all 0.0785
_refine_ls_R_factor_gt 0.0409
_refine_ls_shift/su_max 0.000
_refine_ls_shift/su_mean 0.000
_refine_ls_structure_factor_coef Fsqd
_refine_ls_weighting_details 'calc w=1/[\s^2^(Fo^2^)+(0.0350P)^2^+0.0000P] where P=(Fo^2^+2Fc^2^)/3'
_refine_ls_weighting_scheme calc
_refine_ls_wR_factor_gt 0.0715
_refine_ls_wR_factor_ref 0.0779
_reflns_number_gt 2168
_reflns_number_total 3090
_reflns_threshold_expression >2sigma(I)
_cod_data_source_file cg060465msup1.cif
_cod_data_source_block mms10_2b
_cod_original_cell_volume 533.09(18)
_cod_original_sg_symbol_H-M P2(1)
_cod_database_code 4508897

loop_
_symmetry_equiv_pos_as_xyz
'x, y, z'
'-x, y+1/2, -z'

loop_
_atom_site_label
_atom_site_type_symbol
_atom_site_fract_x
_atom_site_fract_y
_atom_site_fract_z
_atom_site_U_iso_or_equiv
_atom_site_adp_type
_atom_site_occupancy
_atom_site_symmetry_multiplicity
_atom_site_calc_flag
_atom_site_refinement_flags
S1 S 0.78518(9) 0.14414(4) 0.28791(4) 0.03485(13) Uani 1 1 d .
F1 F 0.5189(3) 0.12238(17) 0.61251(13) 0.0701(4) Uani 1 1 d .
F2 F 0.8656(3) 0.24284(12) 0.69647(11) 0.0552(4) Uani 1 1 d .
O1 O 0.8577(4) 0.02799(15) 0.36478(13) 0.0537(4) Uani 1 1 d .
O2 O 0.9431(3) 0.34981(13) 0.46715(13) 0.0416(3) Uani 1 1 d .
H2 H 1.0063 0.3941 0.5282 0.062 Uiso 1 1 calc R
C1 C 0.5429(4) 0.23451(19) 0.37256(17) 0.0347(4) Uani 1 1 d .
H1A H 0.4617 0.3062 0.3209 0.042 Uiso 1 1 calc R
H1B H 0.3821 0.1787 0.3908 0.042 Uiso 1 1 calc R
C2 C 0.6906(4) 0.28753(18) 0.49235(17) 0.0338(4) Uani 1 1 d .
H2A H 0.5607 0.3516 0.5257 0.041 Uiso 1 1 calc R
C3 C 0.7624(5) 0.18462(19) 0.58890(18) 0.0406(5) Uani 1 1 d .
H3 H 0.9063 0.1231 0.5616 0.049 Uiso 1 1 calc R
C11 C 0.5285(4) 0.09581(17) 0.16351(17) 0.0304(4) Uani 1 1 d .
C12 C 0.3719(4) -0.01418(18) 0.17376(17) 0.0374(5) Uani 1 1 d .
H12 H 0.3941 -0.0630 0.2474 0.045 Uiso 1 1 calc R
C13 C 0.1812(4) -0.0527(2) 0.07512(18) 0.0402(5) Uani 1 1 d .
H13 H 0.0688 -0.1273 0.0828 0.048 Uiso 1 1 calc R
C14 C 0.1506(4) 0.01496(19) -0.03463(18) 0.0370(5) Uani 1 1 d .
C15 C 0.3114(4) 0.12581(19) -0.04183(17) 0.0394(5) Uani 1 1 d .
H15 H 0.2908 0.1748 -0.1154 0.047 Uiso 1 1 calc R
C16 C 0.5009(4) 0.16607(19) 0.05600(17) 0.0387(5) Uani 1 1 d .
H16 H 0.6112 0.2415 0.0493 0.046 Uiso 1 1 calc R
C7 C -0.0501(5) -0.0310(2) -0.1422(2) 0.0536(6) Uani 1 1 d .
H7A H -0.2236 0.0219 -0.1502 0.080 Uiso 1 1 calc R
H7B H -0.1023 -0.1203 -0.1289 0.080 Uiso 1 1 calc R
H7C H 0.0450 -0.0246 -0.2176 0.080 Uiso 1 1 calc R

loop_
_atom_site_aniso_label
_atom_site_aniso_U_11
_atom_site_aniso_U_22
_atom_site_aniso_U_33
_atom_site_aniso_U_23
_atom_site_aniso_U_13
_atom_site_aniso_U_12
S1 0.0331(2) 0.0368(2) 0.0332(2) -0.0037(2) -0.00305(16) 0.0067(2)
F1 0.0652(9) 0.0839(11) 0.0608(9) 0.0204(8) 0.0041(7) -0.0181(8)
F2 0.0806(9) 0.0474(7) 0.0342(6) -0.0089(6) -0.0104(6) 0.0149(7)
O1 0.0756(11) 0.0448(8) 0.0369(9) -0.0014(7) -0.0112(8) 0.0271(8)
O2 0.0466(9) 0.0376(8) 0.0396(8) -0.0094(6) -0.0001(6) -0.0063(6)
C1 0.0325(10) 0.0343(10) 0.0361(10) -0.0049(8) -0.0015(8) 0.0066(8)
C2 0.0352(10) 0.0317(10) 0.0339(10) -0.0048(8) 0.0003(8) 0.0055(9)
C3 0.0461(12) 0.0409(12) 0.0334(11) -0.0039(8) -0.0026(9) -0.0010(9)
C11 0.0341(10) 0.0300(9) 0.0262(10) -0.0046(7) -0.0007(8) 0.0024(8)
C12 0.0528(13) 0.0317(10) 0.0278(10) 0.0031(8) 0.0044(9) -0.0028(9)
C13 0.0460(12) 0.0349(10) 0.0406(11) -0.0057(9) 0.0084(9) -0.0107(9)
C14 0.0348(11) 0.0362(11) 0.0388(12) -0.0117(9) -0.0011(9) 0.0056(9)
C15 0.0498(11) 0.0358(12) 0.0310(10) 0.0050(9) -0.0034(8) 0.0058(10)
C16 0.0446(10) 0.0324(13) 0.0379(11) 0.0043(8) -0.0014(8) -0.0017(9)
C7 0.0601(14) 0.0493(14) 0.0479(13) -0.0116(11) -0.0104(11) 0.0033(11)

loop_
_atom_type_symbol
_atom_type_description
_atom_type_scat_dispersion_real
_atom_type_scat_dispersion_imag
_atom_type_scat_source
C C 0.0033 0.0016 'International Tables Vol C Tables 4.2.6.8 and 6.1.1.4'
H H 0.0000 0.0000 'International Tables Vol C Tables 4.2.6.8 and 6.1.1.4'
O O 0.0106 0.0060 'International Tables Vol C Tables 4.2.6.8 and 6.1.1.4'
F F 0.0171 0.0103 'International Tables Vol C Tables 4.2.6.8 and 6.1.1.4'
S S 0.1246 0.1234 'International Tables Vol C Tables 4.2.6.8 and 6.1.1.4'

loop_
_geom_angle_atom_site_label_1
_geom_angle_atom_site_label_2
_geom_angle_atom_site_label_3
_geom_angle
O1 S1 C11 106.99(10)
O1 S1 C1 104.75(9)
C11 S1 C1 97.40(9)
C2 C1 S1 112.26(13)
O2 C2 C1 108.47(16)
O2 C2 C3 109.62(16)
C1 C2 C3 112.80(16)
F1 C3 F2 106.09(16)
F1 C3 C2 109.98(17)
F2 C3 C2 108.34(15)
C12 C11 C16 120.78(18)
C12 C11 S1 119.70(15)
C16 C11 S1 119.44(15)
C11 C12 C13 119.04(17)
C12 C13 C14 121.62(19)
C13 C14 C15 117.86(18)
C13 C14 C7 120.8(2)
C15 C14 C7 121.3(2)
C16 C15 C14 121.22(18)
C11 C16 C15 119.45(18)

loop_
_geom_bond_atom_site_label_1
_geom_bond_atom_site_label_2
_geom_bond_distance
S1 O1 1.4958(15)
S1 C11 1.7911(19)
S1 C1 1.8063(19)
F1 C3 1.362(3)
F2 C3 1.367(2)
O2 C2 1.403(2)
C1 C2 1.520(3)
C2 C3 1.520(3)
C11 C12 1.375(3)
C11 C16 1.381(3)
C12 C13 1.386(3)
C13 C14 1.388(3)
C14 C15 1.390(3)
C14 C7 1.506(3)
C15 C16 1.382(3)

loop_
_geom_hbond_atom_site_label_D
_geom_hbond_atom_site_label_H
_geom_hbond_atom_site_label_A
_geom_hbond_distance_DH
_geom_hbond_distance_HA
_geom_hbond_distance_DA
_geom_hbond_angle_DHA
_geom_hbond_site_symmetry_A
C3 H3 O1 1.00 2.36 3.020(2) 122.7 .
O2 H2 O1 0.84 1.89 2.713(2) 165.2 2_756
C3 H3 O2 1.00 2.97 3.837(3) 145.7 2_746
C1 H1B O1 0.99 2.91 3.864(3) 162.4 1_455
C2 H2A O2 1.00 2.90 3.546(2) 123.2 1_455
C3 H3 F1 1.00 2.87 3.587(3) 129.6 1_655
C12 H12 F2 0.95 2.48 3.170(2) 129.6 2_646
C15 H15 F2 0.95 2.80 3.576(2) 139.5 1_454

loop_
_geom_torsion_atom_site_label_1
_geom_torsion_atom_site_label_2
_geom_torsion_atom_site_label_3
_geom_torsion_atom_site_label_4
_geom_torsion
O1 S1 C1 C2 67.65(17)
C11 S1 C1 C2 177.46(15)
S1 C1 C2 O2 49.80(19)
S1 C1 C2 C3 -71.8(2)
O2 C2 C3 F1 -179.07(15)
C1 C2 C3 F1 -58.1(2)
O2 C2 C3 F2 65.4(2)
C1 C2 C3 F2 -173.64(16)
O1 S1 C11 C12 20.45(17)
C1 S1 C11 C12 -87.49(16)
O1 S1 C11 C16 -156.25(15)
C1 S1 C11 C16 95.81(16)
C16 C11 C12 C13 -1.1(3)
S1 C11 C12 C13 -177.79(15)
C11 C12 C13 C14 1.8(3)
C12 C13 C14 C15 -2.0(3)
C12 C13 C14 C7 177.82(19)
C13 C14 C15 C16 1.4(3)
C7 C14 C15 C16 -178.34(19)
C12 C11 C16 C15 0.6(3)
S1 C11 C16 C15 177.31(15)
C14 C15 C16 C11 -0.8(3)
O1 S1 C2 O2 110.34(12)
C11 S1 C2 O2 -136.35(12)
H2 O2 C2 H2A 48.8
H2 O2 S1 O1 11.6
H2 O2 C1 H1A 93.5
